data_1505777
loop_
_publ_author_name
'Chen, Hsuan-Ying'
'Tang, Hui-Yi'
'Lin, Chu-Chieh'

_publ_section_title
;
 Ring-Opening Polymerization of Lactides Initiated by Zinc Alkoxides
 Derived from NNO-Tridentate Ligands
;
_journal_coden_ASTM MAMOBX
_journal_issue 11
_journal_name_full Macromolecules
_journal_page_first 3745
_journal_page_last 3752
_journal_paper_doi 10.1021/ma060471r
_journal_volume 39
_journal_year 2006
_chemical_formula_sum 'C30 H46 Br2 N4 O3 Zn2'
_chemical_formula_weight 801.27
_space_group_IT_number 14
_symmetry_cell_setting monoclinic
_symmetry_space_group_name_Hall '-P 2yn'
_symmetry_space_group_name_H-M 'P 1 21/n 1'
_atom_sites_solution_hydrogens geom
_atom_sites_solution_primary direct
_atom_sites_solution_secondary difmap
_audit_creation_method SHELXL-97
_cell_angle_alpha 90.00
_cell_angle_beta 95.185(11)
_cell_angle_gamma 90.00
_cell_formula_units_Z 4
_cell_length_a 11.466(5)
_cell_length_b 14.302(7)
_cell_length_c 21.437(10)
_cell_measurement_reflns_used 2792
_cell_measurement_temperature 293(2)
_cell_measurement_theta_max 22.891
_cell_measurement_theta_min 2.535
_cell_volume 3501(3)
_computing_cell_refinement 'Bruker SMART'
_computing_data_collection 'Bruker SMART'
_computing_data_reduction 'Bruker SHELXTL'
_computing_molecular_graphics 'Bruker SHELXTL'
_computing_publication_material 'Bruker SHELXTL'
_computing_structure_refinement 'SHELXL-97 (Sheldrick, 1997)'
_computing_structure_solution 'SHELXS-97 (Sheldrick, 1990)'
_diffrn_ambient_temperature 293(2)
_diffrn_measured_fraction_theta_full 0.988
_diffrn_measured_fraction_theta_max 0.988
_diffrn_measurement_device_type 'CCD area detector'
_diffrn_measurement_method 'phi and omega scans'
_diffrn_radiation_monochromator graphite
_diffrn_radiation_source 'fine-focus sealed tube'
_diffrn_radiation_type MoK\a
_diffrn_radiation_wavelength 0.71073
_diffrn_reflns_av_R_equivalents 0.1753
_diffrn_reflns_av_sigmaI/netI 0.1678
_diffrn_reflns_limit_h_max 10
_diffrn_reflns_limit_h_min -14
_diffrn_reflns_limit_k_max 15
_diffrn_reflns_limit_k_min -17
_diffrn_reflns_limit_l_max 26
_diffrn_reflns_limit_l_min -25
_diffrn_reflns_number 19426
_diffrn_reflns_theta_full 26.08
_diffrn_reflns_theta_max 26.08
_diffrn_reflns_theta_min 1.71
_exptl_absorpt_coefficient_mu 3.687
_exptl_absorpt_correction_T_max 1.0000
_exptl_absorpt_correction_T_min 0.1936
_exptl_absorpt_correction_type SADABS
_exptl_crystal_colour yellow
_exptl_crystal_density_diffrn 1.520
_exptl_crystal_density_method 'not measured'
_exptl_crystal_description parallelpiped
_exptl_crystal_F_000 1632
_exptl_crystal_size_max 0.62
_exptl_crystal_size_mid 0.32
_exptl_crystal_size_min 0.25
_refine_diff_density_max 0.962
_refine_diff_density_min -0.959
_refine_diff_density_rms 0.132
_refine_ls_extinction_method none
_refine_ls_goodness_of_fit_ref 0.885
_refine_ls_hydrogen_treatment mixed
_refine_ls_matrix_type full
_refine_ls_number_parameters 370
_refine_ls_number_reflns 6855
_refine_ls_number_restraints 0
_refine_ls_restrained_S_all 0.885
_refine_ls_R_factor_all 0.1824
_refine_ls_R_factor_gt 0.0754
_refine_ls_shift/su_max 0.001
_refine_ls_shift/su_mean 0.000
_refine_ls_structure_factor_coef Fsqd
_refine_ls_weighting_details 'calc w=1/[\s^2^(Fo^2^)+(0.1000P)^2^+0.0000P] where P=(Fo^2^+2Fc^2^)/3'
_refine_ls_weighting_scheme calc
_refine_ls_wR_factor_gt 0.1745
_refine_ls_wR_factor_ref 0.2195
_reflns_number_gt 2608
_reflns_number_total 6855
_reflns_threshold_expression >2sigma(I)
_cod_data_source_file ma060471rsi20060302_085804.cif
_cod_data_source_block 1d
_cod_depositor_comments
;
The following automatic conversions were performed:

'_symmetry_cell_setting' value 'Monoclinic' changed to 'monoclinic'
according to /home/saulius/struct/CIF-dictionaries/cif_core.dic
dictionary named 'cif_core.dic' version 2.4.1 from 2010-06-29.

Automatic conversion script
Id: cif_fix_values 1715 2011-07-08 13:25:40Z adriana 

 Updated bibliographic information.

 Antanas Vaitkus,
 2019-10-09
;
_cod_original_sg_symbol_H-M P2(1)/n
_cod_database_code 1505777

loop_
_symmetry_equiv_pos_as_xyz
'x, y, z'
'-x+1/2, y+1/2, -z+1/2'
'-x, -y, -z'
'x-1/2, -y-1/2, z-1/2'

loop_
_atom_site_label
_atom_site_type_symbol
_atom_site_fract_x
_atom_site_fract_y
_atom_site_fract_z
_atom_site_U_iso_or_equiv
_atom_site_adp_type
_atom_site_occupancy
_atom_site_symmetry_multiplicity
_atom_site_calc_flag
_atom_site_refinement_flags
Br1 Br 1.11706(11) 0.31044(11) 0.01590(5) 0.1121(5) Uani 1 1 d .
Br2 Br 1.22515(11) 0.23452(9) -0.64161(4) 0.0964(4) Uani 1 1 d .
Zn1 Zn 1.03034(9) 0.17788(7) -0.31742(4) 0.0594(3) Uani 1 1 d .
Zn2 Zn 1.32243(9) 0.17676(7) -0.29803(4) 0.0618(3) Uani 1 1 d .
O1 O 1.1754(5) 0.1854(4) -0.2482(3) 0.0692(17) Uani 1 1 d .
O2 O 1.1772(5) 0.1720(4) -0.3663(3) 0.0706(17) Uani 1 1 d .
O3 O 0.8381(14) 0.0317(13) -0.0487(8) 0.218(6) Uani 1 1 d .
N1 N 0.9510(7) 0.0492(5) -0.3692(4) 0.070(2) Uani 1 1 d .
N2 N 0.9682(6) 0.0922(5) -0.2446(3) 0.071(2) Uani 1 1 d .
N3 N 1.4019(7) 0.0603(6) -0.2357(3) 0.078(2) Uani 1 1 d .
N4 N 1.3797(6) 0.0723(5) -0.3650(4) 0.073(2) Uani 1 1 d .
C1 C 1.0384(8) -0.0307(7) -0.3664(5) 0.090(3) Uani 1 1 d .
H1A H 1.0037 -0.0838 -0.3882 0.135 Uiso 1 1 calc R
H1B H 1.0598 -0.0472 -0.3234 0.135 Uiso 1 1 calc R
H1C H 1.1070 -0.0118 -0.3856 0.135 Uiso 1 1 calc R
C2 C 0.9139(9) 0.0703(8) -0.4371(4) 0.100(4) Uani 1 1 d .
H2A H 0.8812 0.0150 -0.4572 0.150 Uiso 1 1 calc R
H2B H 0.9807 0.0901 -0.4576 0.150 Uiso 1 1 calc R
H2C H 0.8561 0.1191 -0.4396 0.150 Uiso 1 1 calc R
C3 C 0.8472(9) 0.0345(7) -0.3364(4) 0.081(3) Uani 1 1 d .
H3A H 0.8052 -0.0197 -0.3539 0.098 Uiso 1 1 calc R
H3B H 0.7960 0.0883 -0.3428 0.098 Uiso 1 1 calc R
C4 C 0.8776(9) 0.0192(8) -0.2644(4) 0.093(4) Uani 1 1 d .
H4A H 0.8085 0.0273 -0.2419 0.112 Uiso 1 1 calc R
H4B H 0.9087 -0.0431 -0.2561 0.112 Uiso 1 1 calc R
C5 C 0.9775(8) 0.1146(7) -0.1855(4) 0.071(3) Uani 1 1 d .
H5A H 0.9264 0.0879 -0.1593 0.085 Uiso 1 1 calc R
C6 C 1.0671(8) 0.1814(6) -0.1590(4) 0.061(2) Uani 1 1 d .
C7 C 1.0497(8) 0.2085(7) -0.0959(4) 0.071(3) Uani 1 1 d .
H7A H 0.9866 0.1876 -0.0753 0.086 Uiso 1 1 calc R
C8 C 1.1366(9) 0.2697(8) -0.0675(4) 0.076(3) Uani 1 1 d .
C9 C 1.2316(9) 0.3010(7) -0.0964(4) 0.071(3) Uani 1 1 d .
H9A H 1.2858 0.3415 -0.0759 0.086 Uiso 1 1 calc R
C10 C 1.2449(8) 0.2700(7) -0.1577(4) 0.070(3) Uani 1 1 d .
H10A H 1.3107 0.2879 -0.1771 0.084 Uiso 1 1 calc R
C11 C 1.1605(8) 0.2125(7) -0.1901(4) 0.059(2) Uani 1 1 d .
C12 C 1.3134(10) -0.0148(9) -0.2267(6) 0.129(5) Uani 1 1 d .
H12A H 1.3490 -0.0630 -0.2003 0.193 Uiso 1 1 calc R
H12B H 1.2860 -0.0409 -0.2666 0.193 Uiso 1 1 calc R
H12C H 1.2485 0.0116 -0.2074 0.193 Uiso 1 1 calc R
C13 C 1.4487(10) 0.0939(10) -0.1730(4) 0.122(5) Uani 1 1 d .
H13A H 1.4811 0.0423 -0.1487 0.183 Uiso 1 1 calc R
H13B H 1.3866 0.1217 -0.1522 0.183 Uiso 1 1 calc R
H13C H 1.5087 0.1396 -0.1776 0.183 Uiso 1 1 calc R
C14 C 1.5050(10) 0.0320(9) -0.2691(5) 0.114(4) Uani 1 1 d .
H14A H 1.5451 -0.0195 -0.2470 0.137 Uiso 1 1 calc R
H14B H 1.5592 0.0840 -0.2695 0.137 Uiso 1 1 calc R
C15 C 1.4668(9) 0.0019(9) -0.3374(5) 0.101(4) Uani 1 1 d .
H15A H 1.5341 -0.0003 -0.3617 0.122 Uiso 1 1 calc R
H15B H 1.4315 -0.0598 -0.3379 0.122 Uiso 1 1 calc R
C16 C 1.3651(8) 0.0764(7) -0.4251(4) 0.068(2) Uani 1 1 d .
H16A H 1.4092 0.0377 -0.4487 0.082 Uiso 1 1 calc R
C17 C 1.2802(8) 0.1407(7) -0.4570(4) 0.062(2) Uani 1 1 d .
C18 C 1.2901(8) 0.1544(6) -0.5219(4) 0.068(3) Uani 1 1 d .
H18A H 1.3484 0.1249 -0.5422 0.082 Uiso 1 1 calc R
C19 C 1.2093(9) 0.2137(7) -0.5543(4) 0.073(3) Uani 1 1 d .
C20 C 1.1176(9) 0.2587(7) -0.5276(4) 0.071(3) Uani 1 1 d .
H20A H 1.0653 0.2971 -0.5514 0.085 Uiso 1 1 calc R
C21 C 1.1076(9) 0.2439(7) -0.4638(4) 0.079(3) Uani 1 1 d .
H21A H 1.0467 0.2722 -0.4450 0.094 Uiso 1 1 calc R
C22 C 1.1889(8) 0.1859(7) -0.4270(4) 0.064(2) Uani 1 1 d .
C23 C 0.9214(9) 0.2881(7) -0.3352(5) 0.088(3) Uani 1 1 d .
H23A H 0.9682 0.3446 -0.3351 0.105 Uiso 1 1 calc R
H23B H 0.8822 0.2809 -0.3770 0.105 Uiso 1 1 calc R
C24 C 0.8313(12) 0.3006(9) -0.2906(5) 0.122(5) Uani 1 1 d .
H24A H 0.7840 0.3541 -0.3025 0.183 Uiso 1 1 calc R
H24B H 0.8689 0.3098 -0.2491 0.183 Uiso 1 1 calc R
H24C H 0.7827 0.2459 -0.2910 0.183 Uiso 1 1 calc R
C25 C 1.4281(10) 0.2895(8) -0.2951(5) 0.095(4) Uani 1 1 d .
H25A H 1.3809 0.3440 -0.2877 0.115 Uiso 1 1 calc R
H25B H 1.4849 0.2829 -0.2589 0.115 Uiso 1 1 calc R
C26 C 1.4905(15) 0.3085(12) -0.3476(6) 0.182(9) Uani 1 1 d .
H26A H 1.5370 0.3638 -0.3399 0.274 Uiso 1 1 calc R
H26B H 1.4361 0.3180 -0.3838 0.274 Uiso 1 1 calc R
H26C H 1.5406 0.2566 -0.3549 0.274 Uiso 1 1 calc R
C27 C 0.737(2) -0.0237(16) -0.0625(10) 0.195(9) Uani 1 1 d .
H27A H 0.6881 0.0074 -0.0956 0.234 Uiso 1 1 calc R
H27B H 0.7614 -0.0827 -0.0794 0.234 Uiso 1 1 calc R
C28 C 0.667(2) -0.0437(17) -0.0145(12) 0.232(11) Uani 1 1 d .
H28A H 0.6592 -0.1106 -0.0084 0.279 Uiso 1 1 calc R
H28B H 0.5894 -0.0164 -0.0224 0.279 Uiso 1 1 calc R
C29 C 0.737(2) 0.0034(15) 0.0430(8) 0.210(11) Uani 1 1 d .
H29A H 0.6896 0.0488 0.0626 0.253 Uiso 1 1 calc R
H29B H 0.7651 -0.0430 0.0739 0.253 Uiso 1 1 calc R
C30 C 0.8392(19) 0.0506(17) 0.0150(9) 0.206(11) Uani 1 1 d .
H30A H 0.8346 0.1176 0.0212 0.248 Uiso 1 1 calc R
H30B H 0.9123 0.0287 0.0364 0.248 Uiso 1 1 calc R

loop_
_atom_site_aniso_label
_atom_site_aniso_U_11
_atom_site_aniso_U_22
_atom_site_aniso_U_33
_atom_site_aniso_U_23
_atom_site_aniso_U_13
_atom_site_aniso_U_12
Br1 0.1042(9) 0.1644(15) 0.0673(7) -0.0257(7) 0.0063(6) -0.0084(8)
Br2 0.1326(10) 0.0961(10) 0.0599(6) 0.0031(6) 0.0057(6) -0.0239(7)
Zn1 0.0662(7) 0.0462(7) 0.0641(6) 0.0002(5) -0.0032(5) -0.0004(5)
Zn2 0.0678(7) 0.0532(7) 0.0631(6) 0.0023(5) -0.0017(5) -0.0102(5)
O1 0.073(4) 0.078(5) 0.057(4) 0.003(3) 0.007(3) -0.006(3)
O2 0.077(4) 0.078(5) 0.056(4) 0.002(3) 0.002(3) -0.002(3)
O3 0.225(15) 0.249(18) 0.188(14) 0.010(12) 0.066(11) -0.032(12)
N1 0.068(5) 0.050(5) 0.089(5) -0.016(4) -0.007(4) -0.009(4)
N2 0.088(6) 0.049(5) 0.074(5) 0.001(4) -0.003(4) -0.010(4)
N3 0.084(6) 0.071(6) 0.075(5) 0.012(4) -0.011(5) 0.000(5)
N4 0.078(5) 0.057(6) 0.084(6) 0.003(4) 0.007(5) 0.004(4)
C1 0.081(7) 0.061(7) 0.127(8) -0.019(6) 0.002(6) 0.014(6)
C2 0.133(9) 0.097(10) 0.063(6) -0.020(6) -0.031(6) -0.009(7)
C3 0.080(7) 0.066(7) 0.097(7) -0.006(6) -0.002(6) -0.013(5)
C4 0.102(8) 0.081(8) 0.093(7) -0.005(6) -0.010(6) -0.058(6)
C5 0.071(6) 0.065(7) 0.074(6) 0.005(5) -0.001(5) 0.008(5)
C6 0.071(6) 0.055(6) 0.056(5) 0.006(4) -0.001(5) 0.002(5)
C7 0.079(7) 0.059(7) 0.073(6) 0.008(5) -0.008(5) 0.015(5)
C8 0.085(8) 0.094(9) 0.050(5) -0.001(5) 0.005(5) 0.010(6)
C9 0.071(7) 0.086(8) 0.057(6) 0.011(5) 0.002(5) -0.001(5)
C10 0.081(7) 0.071(7) 0.055(6) 0.013(5) -0.005(5) -0.009(5)
C11 0.053(6) 0.068(6) 0.057(5) 0.005(5) 0.006(5) 0.002(5)
C12 0.121(10) 0.084(10) 0.175(12) 0.072(9) -0.031(9) -0.026(7)
C13 0.164(11) 0.111(11) 0.078(7) 0.013(7) -0.056(7) 0.011(8)
C14 0.097(9) 0.118(11) 0.126(10) 0.028(8) 0.004(8) 0.047(8)
C15 0.108(9) 0.104(10) 0.087(7) -0.002(7) -0.020(7) 0.033(7)
C16 0.077(7) 0.057(7) 0.068(6) -0.001(5) -0.005(5) -0.007(5)
C17 0.065(6) 0.062(6) 0.057(5) -0.007(5) -0.003(5) -0.019(5)
C18 0.078(7) 0.052(6) 0.072(6) 0.000(5) -0.008(5) -0.018(5)
C19 0.102(8) 0.064(7) 0.051(5) -0.005(5) 0.000(6) -0.035(6)
C20 0.081(7) 0.066(7) 0.066(6) -0.014(5) 0.004(5) -0.016(5)
C21 0.090(7) 0.082(8) 0.061(6) -0.007(5) -0.011(5) 0.001(6)
C22 0.069(6) 0.057(6) 0.063(6) -0.002(5) -0.004(5) -0.020(5)
C23 0.107(8) 0.059(7) 0.100(7) 0.006(6) 0.021(7) 0.028(6)
C24 0.164(12) 0.086(10) 0.126(10) 0.022(7) 0.076(9) 0.041(8)
C25 0.131(10) 0.070(8) 0.088(7) -0.008(6) 0.029(7) -0.045(6)
C26 0.27(2) 0.179(18) 0.103(10) -0.024(10) 0.058(12) -0.134(15)
C27 0.20(2) 0.19(2) 0.19(2) -0.021(16) -0.010(17) -0.068(17)
C28 0.28(3) 0.24(3) 0.19(2) -0.017(19) 0.07(2) -0.11(2)
C29 0.35(3) 0.17(2) 0.124(14) 0.070(14) 0.09(2) 0.019(19)
C30 0.25(2) 0.27(3) 0.091(12) -0.021(15) -0.019(14) 0.08(2)

loop_
_atom_type_symbol
_atom_type_description
_atom_type_scat_dispersion_real
_atom_type_scat_dispersion_imag
_atom_type_scat_source
C C 0.0033 0.0016 'International Tables Vol C Tables 4.2.6.8 and 6.1.1.4'
H H 0.0000 0.0000 'International Tables Vol C Tables 4.2.6.8 and 6.1.1.4'
N N 0.0061 0.0033 'International Tables Vol C Tables 4.2.6.8 and 6.1.1.4'
O O 0.0106 0.0060 'International Tables Vol C Tables 4.2.6.8 and 6.1.1.4'
Zn Zn 0.2839 1.4301 'International Tables Vol C Tables 4.2.6.8 and 6.1.1.4'
Br Br -0.2901 2.4595 'International Tables Vol C Tables 4.2.6.8 and 6.1.1.4'

loop_
_geom_angle_atom_site_label_1
_geom_angle_atom_site_label_2
_geom_angle_atom_site_label_3
_geom_angle
C23 Zn1 O2 117.0(3)
C23 Zn1 O1 121.4(4)
O2 Zn1 O1 74.6(2)
C23 Zn1 N2 109.9(4)
O2 Zn1 N2 133.0(3)
O1 Zn1 N2 79.2(2)
C23 Zn1 N1 108.8(4)
O2 Zn1 N1 91.6(3)
O1 Zn1 N1 128.9(3)
N2 Zn1 N1 75.6(3)
C25 Zn2 O1 116.7(4)
C25 Zn2 O2 118.8(4)
O1 Zn2 O2 74.5(2)
C25 Zn2 N4 110.4(4)
O1 Zn2 N4 132.5(3)
O2 Zn2 N4 77.9(3)
C25 Zn2 N3 111.1(4)
O1 Zn2 N3 92.4(3)
O2 Zn2 N3 129.1(3)
N4 Zn2 N3 76.1(3)
C11 O1 Zn2 132.6(5)
C11 O1 Zn1 120.6(5)
Zn2 O1 Zn1 104.9(2)
C22 O2 Zn1 130.3(6)
C22 O2 Zn2 121.8(5)
Zn1 O2 Zn2 106.0(2)
C30 O3 C27 104.5(16)
C3 N1 C2 108.9(7)
C3 N1 C1 116.0(8)
C2 N1 C1 108.5(8)
C3 N1 Zn1 100.9(5)
C2 N1 Zn1 111.8(6)
C1 N1 Zn1 110.7(5)
C5 N2 C4 115.9(8)
C5 N2 Zn1 124.2(6)
C4 N2 Zn1 117.1(5)
C13 N3 C14 106.6(8)
C13 N3 C12 108.0(9)
C14 N3 C12 116.2(10)
C13 N3 Zn2 112.8(7)
C14 N3 Zn2 102.1(6)
C12 N3 Zn2 111.1(6)
C16 N4 C15 116.5(8)
C16 N4 Zn2 126.9(7)
C15 N4 Zn2 115.0(6)
N1 C3 C4 112.2(7)
N2 C4 C3 105.4(7)
N2 C5 C6 121.7(9)
C11 C6 C7 123.0(9)
C11 C6 C5 124.3(8)
C7 C6 C5 112.6(8)
C8 C7 C6 114.6(9)
C9 C8 C7 124.1(8)
C9 C8 Br1 119.1(8)
C7 C8 Br1 116.8(8)
C8 C9 C10 118.3(9)
C11 C10 C9 121.1(9)
O1 C11 C6 121.8(8)
O1 C11 C10 119.5(8)
C6 C11 C10 118.6(8)
N3 C14 C15 111.1(8)
N4 C15 C14 107.8(9)
N4 C16 C17 121.2(9)
C18 C17 C22 120.3(9)
C18 C17 C16 115.8(9)
C22 C17 C16 123.8(8)
C19 C18 C17 117.6(9)
C18 C19 C20 124.6(9)
C18 C19 Br2 117.5(8)
C20 C19 Br2 117.9(8)
C21 C20 C19 117.4(9)
C20 C21 C22 121.4(10)
O2 C22 C21 120.5(9)
O2 C22 C17 120.8(8)
C21 C22 C17 118.7(8)
C24 C23 Zn1 115.2(7)
C26 C25 Zn2 118.3(8)
C28 C27 O3 118.5(18)
C27 C28 C29 101.6(18)
C30 C29 C28 104.1(14)
O3 C30 C29 111.2(18)

loop_
_geom_bond_atom_site_label_1
_geom_bond_atom_site_label_2
_geom_bond_distance
Br1 C8 1.913(9)
Br2 C19 1.921(9)
Zn1 C23 2.026(9)
Zn1 O2 2.063(6)
Zn1 O1 2.129(6)
Zn1 N2 2.155(7)
Zn1 N1 2.294(7)
Zn2 C25 2.015(9)
Zn2 O1 2.079(6)
Zn2 O2 2.117(5)
Zn2 N4 2.212(8)
Zn2 N3 2.273(7)
O1 C11 1.331(9)
O2 C22 1.334(9)
O3 C30 1.390(17)
O3 C27 1.416(19)
N1 C3 1.452(11)
N1 C2 1.509(10)
N1 C1 1.518(11)
N2 C5 1.302(10)
N2 C4 1.507(10)
N3 C13 1.482(11)
N3 C14 1.492(12)
N3 C12 1.502(12)
N4 C16 1.285(10)
N4 C15 1.502(12)
C3 C4 1.568(12)
C5 C6 1.478(12)
C6 C11 1.385(11)
C6 C7 1.438(11)
C7 C8 1.422(13)
C8 C9 1.375(12)
C9 C10 1.409(11)
C10 C11 1.404(12)
C14 C15 1.551(13)
C16 C17 1.463(12)
C17 C18 1.422(11)
C17 C22 1.432(12)
C18 C19 1.393(13)
C19 C20 1.399(13)
C20 C21 1.399(12)
C21 C22 1.431(12)
C23 C24 1.481(12)
C25 C26 1.415(13)
C27 C28 1.39(2)
C28 C29 1.56(2)
C29 C30 1.52(3)
